data_1557590
loop_
_publ_author_name
'Bozak, Richard E.'
'Coleman, Thomas'
'Husebye, Steinar'
'Lindeman, Sergey V.'

_publ_section_title
;
 Synthesis and Crystal Structure of
 (E)-[7-(Ferrocenylmethylene)-4,5,6,7-tetrahydro-1-methyl-
 1H-indazol-3-yl]ferrocene, C29H28Fe2N2
;
_journal_name_full 'Acta Chemica Scandinavica'
_journal_page_first 842
_journal_page_last 844
_journal_paper_doi 10.3891/acta.chem.scand.50-0842
_journal_volume 50
_journal_year 1996
_chemical_formula_sum 'C29 H28 Fe2 N2'
_chemical_formula_weight 516.23
_chemical_name_common
;
(E)-[7-(Ferrocenylmethylene)-4,5,6,7-tetrahydro-1-methyl-
1H-indazol-3-yl]ferrocene
;
_space_group_IT_number 2
_space_group_name_Hall '-P 1'
_space_group_name_H-M_alt 'P -1'
_symmetry_cell_setting triclinic
_symmetry_Int_Tables_number 2
_symmetry_space_group_name_Hall '-P 1'
_symmetry_space_group_name_H-M 'P -1'
_cell_angle_alpha 83.82(4)
_cell_angle_beta 81.25(2)
_cell_angle_gamma 85.72(4)
_cell_formula_units_Z 2
_cell_length_a 9.788(3)
_cell_length_b 10.185(6)
_cell_length_c 11.213(3)
_cell_volume 1096.5(8)
_diffrn_ambient_temperature 103
_diffrn_radiation_probe x-ray
_diffrn_radiation_type MoK\a
_diffrn_radiation_wavelength 0.71069
_exptl_absorpt_coefficient_mu 1.344
_exptl_crystal_density_diffrn 1.564
_refine_ls_goodness_of_fit_ref 0.943
_refine_ls_number_parameters 308
_refine_ls_number_reflns 2872
_refine_ls_R_factor_all 0.1153
_refine_ls_R_factor_gt 0.0637
_refine_ls_wR_factor_gt 0.1554
_refine_ls_wR_factor_ref 0.1826
_cod_data_source_file Acta-Chem-Scand-1996-50-842.cif
_cod_data_source_block 1
_cod_database_code 1557590

loop_
_space_group_symop_id
_space_group_symop_operation_xyz
1 x,y,z
2 -x,-y,-z

loop_
_atom_site_label
_atom_site_type_symbol
_atom_site_thermal_displace_type
_atom_site_fract_x
_atom_site_fract_y
_atom_site_fract_z
_atom_site_occupancy
_atom_site_U_iso_or_equiv
_atom_site_calc_flag
_atom_site_refinement_flags
_atom_site_disorder_assembly
_atom_site_disorder_group
Fe1 Fe Uiso -0.31870(10) 0.18660(10) 0.01810(10) 1.000 0.0110(10) . . . .
Fe2 Fe Uiso 0.34210(10) 0.30600(10) 0.63710(10) 1.000 0.0110(10) . . . .
N7 N Uiso -0.0297(4) 0.2071(4) 0.5617(3) 1.000 0.0180(10) . . . .
N8 N Uiso -0.0719(4) 0.1766(4) 0.4571(3) 1.000 0.0190(10) . . . .
C1 C Uiso -0.0207(4) 0.2443(5) 0.2294(4) 1.000 0.0160(10) . . . .
C2 C Uiso 0.0550(5) 0.3533(5) 0.1488(4) 1.000 0.0210(10) . . . .
C3 C Uiso 0.1942(5) 0.3758(5) 0.1879(4) 1.000 0.0200(10) . . . .
C4 C Uiso 0.1772(5) 0.4155(5) 0.3163(4) 1.000 0.0160(10) . . . .
C5 C Uiso 0.0849(5) 0.3238(5) 0.3991(4) 1.000 0.0150(10) . . . .
C6 C Uiso -0.0055(4) 0.2453(4) 0.3569(4) 1.000 0.0140(10) . . . .
C7 C Uiso 0.0665(5) 0.2950(5) 0.5258(4) 1.000 0.0150(10) . . . .
C8 C Uiso -0.1812(5) 0.0842(5) 0.4730(4) 1.000 0.0210(10) . . . .
C10 C Uiso -0.0958(5) 0.1565(5) 0.1894(4) 1.000 0.0160(10) . . . .
C11 C Uiso -0.1255(4) 0.1492(5) 0.0667(4) 1.000 0.0150(10) . . . .
C12 C Uiso -0.1752(5) 0.0307(5) 0.0293(4) 1.000 0.0200(10) . . . .
C13 C Uiso -0.2010(5) 0.0579(5) -0.0913(4) 1.000 0.0210(10) . . . .
C14 C Uiso -0.1690(5) 0.1884(6) -0.1316(4) 1.000 0.0220(10) . . . .
C15 C Uiso -0.1233(5) 0.2479(5) -0.0345(4) 1.000 0.0190(10) . . . .
C16 C Uiso -0.4975(5) 0.1419(5) 0.1323(4) 1.000 0.0160(10) . . . .
C17 C Uiso -0.4389(5) 0.2535(4) 0.1672(4) 1.000 0.0130(10) . . . .
C18 C Uiso -0.4298(5) 0.3532(5) 0.0699(4) 1.000 0.0170(10) . . . .
C19 C Uiso -0.4844(5) 0.3038(5) -0.0276(4) 1.000 0.0190(10) . . . .
C20 C Uiso -0.5261(4) 0.1738(5) 0.0108(4) 1.000 0.0150(10) . . . .
C21 C Uiso 0.1369(4) 0.3435(5) 0.6168(4) 1.000 0.0130(10) . . . .
C22 C Uiso 0.1500(4) 0.2728(5) 0.7318(4) 1.000 0.0150(10) . . . .
C23 C Uiso 0.2244(5) 0.3508(5) 0.7963(4) 1.000 0.0200(10) . . . .
C24 C Uiso 0.2571(5) 0.4678(5) 0.7207(4) 1.000 0.0180(10) . . . .
C25 C Uiso 0.2042(4) 0.4654(4) 0.6101(4) 1.000 0.0140(10) . . . .
C26 C Uiso 0.4995(4) 0.3183(5) 0.4946(4) 1.000 0.0150(10) . . . .
C27 C Uiso 0.4292(5) 0.2001(4) 0.4975(4) 1.000 0.0150(10) . . . .
C28 C Uiso 0.4393(5) 0.1245(5) 0.6101(4) 1.000 0.0170(10) . . . .
C29 C Uiso 0.5163(4) 0.1976(5) 0.6771(4) 1.000 0.0160(10) . . . .
C30 C Uiso 0.5532(4) 0.3146(5) 0.6065(4) 1.000 0.0160(10) . . . .

loop_
_atom_type_symbol
_atom_type_description
_atom_type_scat_dispersion_real
_atom_type_scat_dispersion_imag
_atom_type_scat_source
C C 0.0033 0.0016 ' International Tables Vol C Tables 4.2.6.8 and 6.1.1.4'
Fe Fe 0.3463 0.8444 ' International Tables Vol C Tables 4.2.6.8 and 6.1.1.4'
N N 0.0061 0.0033 ' International Tables Vol C Tables 4.2.6.8 and 6.1.1.4'

loop_
_geom_angle_atom_site_label_1
_geom_angle_atom_site_label_2
_geom_angle_atom_site_label_3
_geom_angle
_geom_angle_site_symmetry_1
_geom_angle_site_symmetry_2
_geom_angle_site_symmetry_3
_geom_angle_publ_flag
C11 Fe1 C12 41.8(2) . . . yes
C11 Fe1 C13 69.02(19) . . . yes
C11 Fe1 C14 68.79(19) . . . yes
C11 Fe1 C15 41.06(19) . . . yes
C11 Fe1 C16 123.34(19) . . . yes
C11 Fe1 C17 105.12(19) . . . yes
C11 Fe1 C18 118.2(2) . . . yes
C11 Fe1 C19 155.1(2) . . . yes
C11 Fe1 C20 161.5(2) . . . yes
C12 Fe1 C13 40.11(18) . . . yes
C12 Fe1 C14 67.6(2) . . . yes
C12 Fe1 C15 69.2(2) . . . yes
C12 Fe1 C16 109.4(2) . . . yes
C12 Fe1 C17 122.66(19) . . . yes
C12 Fe1 C18 156.32(19) . . . yes
C12 Fe1 C19 161.7(2) . . . yes
C12 Fe1 C20 125.9(2) . . . yes
C13 Fe1 C14 39.8(2) . . . yes
C13 Fe1 C15 68.8(2) . . . yes
C13 Fe1 C16 125.0(2) . . . yes
C13 Fe1 C17 159.49(19) . . . yes
C13 Fe1 C18 159.97(19) . . . yes
C13 Fe1 C19 125.16(19) . . . yes
C13 Fe1 C20 110.5(2) . . . yes
C14 Fe1 C15 41.33(19) . . . yes
C14 Fe1 C16 159.8(2) . . . yes
C14 Fe1 C17 158.2(2) . . . yes
C14 Fe1 C18 122.6(2) . . . yes
C14 Fe1 C19 107.9(2) . . . yes
C14 Fe1 C20 123.51(19) . . . yes
C15 Fe1 C16 158.27(19) . . . yes
C15 Fe1 C17 120.43(19) . . . yes
C15 Fe1 C18 103.6(2) . . . yes
C15 Fe1 C19 120.0(2) . . . yes
C15 Fe1 C20 157.25(19) . . . yes
C16 Fe1 C17 40.76(19) . . . yes
C16 Fe1 C18 68.6(2) . . . yes
C16 Fe1 C19 68.29(19) . . . yes
C16 Fe1 C20 40.71(18) . . . yes
C17 Fe1 C18 40.32(18) . . . yes
C17 Fe1 C19 68.36(19) . . . yes
C17 Fe1 C20 68.51(19) . . . yes
C18 Fe1 C19 41.38(19) . . . yes
C18 Fe1 C20 69.0(2) . . . yes
C19 Fe1 C20 40.5(2) . . . yes
C21 Fe2 C22 40.66(18) . . . yes
C21 Fe2 C23 68.61(19) . . . yes
C21 Fe2 C24 68.3(2) . . . yes
C21 Fe2 C25 40.88(18) . . . yes
C21 Fe2 C26 122.99(18) . . . yes
C21 Fe2 C27 106.2(2) . . . yes
C21 Fe2 C28 120.7(2) . . . yes
C21 Fe2 C29 157.5(2) . . . yes
C21 Fe2 C30 160.46(19) . . . yes
C22 Fe2 C23 40.99(19) . . . yes
C22 Fe2 C24 68.3(2) . . . yes
C22 Fe2 C25 68.58(19) . . . yes
C22 Fe2 C26 159.33(18) . . . yes
C22 Fe2 C27 122.6(2) . . . yes
C22 Fe2 C28 106.8(2) . . . yes
C22 Fe2 C29 122.40(19) . . . yes
C22 Fe2 C30 158.03(18) . . . yes
C23 Fe2 C24 40.4(2) . . . yes
C23 Fe2 C25 68.38(19) . . . yes
C23 Fe2 C26 158.1(2) . . . yes
C23 Fe2 C27 160.0(2) . . . yes
C23 Fe2 C28 124.1(2) . . . yes
C23 Fe2 C29 108.40(19) . . . yes
C23 Fe2 C30 122.73(19) . . . yes
C24 Fe2 C25 40.43(18) . . . yes
C24 Fe2 C26 122.4(2) . . . yes
C24 Fe2 C27 157.41(19) . . . yes
C24 Fe2 C28 161.13(19) . . . yes
C24 Fe2 C29 124.8(2) . . . yes
C24 Fe2 C30 109.0(2) . . . yes
C25 Fe2 C26 107.20(19) . . . yes
C25 Fe2 C27 121.14(19) . . . yes
C25 Fe2 C28 156.62(19) . . . yes
C25 Fe2 C29 160.62(19) . . . yes
C25 Fe2 C30 124.48(19) . . . yes
C26 Fe2 C27 40.86(19) . . . yes
C26 Fe2 C28 68.6(2) . . . yes
C26 Fe2 C29 68.25(18) . . . yes
C26 Fe2 C30 40.84(17) . . . yes
C27 Fe2 C28 40.65(18) . . . yes
C27 Fe2 C29 68.59(19) . . . yes
C27 Fe2 C30 68.50(19) . . . yes
C28 Fe2 C29 41.14(19) . . . yes
C28 Fe2 C30 68.3(2) . . . yes
C29 Fe2 C30 39.92(19) . . . yes
N8 N7 C7 105.4(3) . . . yes
N7 N8 C6 112.0(4) . . . yes
N7 N8 C8 115.8(3) . . . yes
C6 N8 C8 132.1(4) . . . yes
C2 C1 C6 112.5(4) . . . no
C2 C1 C10 124.4(4) . . . no
C6 C1 C10 123.1(4) . . . no
C1 C2 C3 112.4(4) . . . no
C2 C3 C4 112.1(4) . . . no
C3 C4 C5 109.8(4) . . . no
C4 C5 C6 122.7(4) . . . no
C4 C5 C7 131.6(4) . . . no
C6 C5 C7 105.7(4) . . . no
N8 C6 C1 129.8(4) . . . yes
N8 C6 C5 105.9(4) . . . yes
C1 C6 C5 124.3(4) . . . no
N7 C7 C5 111.0(4) . . . yes
N7 C7 C21 118.9(4) . . . yes
C5 C7 C21 130.1(4) . . . no
C1 C10 C11 128.6(4) . . . no
Fe1 C11 C10 123.4(3) . . . yes
Fe1 C11 C12 69.2(3) . . . yes
Fe1 C11 C15 69.2(3) . . . yes
C10 C11 C12 122.4(4) . . . no
C10 C11 C15 130.8(5) . . . no
C12 C11 C15 106.8(4) . . . no
Fe1 C12 C11 69.0(3) . . . yes
Fe1 C12 C13 70.4(3) . . . yes
C11 C12 C13 108.4(4) . . . no
Fe1 C13 C12 69.5(3) . . . yes
Fe1 C13 C14 69.9(3) . . . yes
C12 C13 C14 108.6(4) . . . no
Fe1 C14 C13 70.4(3) . . . yes
Fe1 C14 C15 68.8(3) . . . yes
C13 C14 C15 109.1(4) . . . no
Fe1 C15 C11 69.7(3) . . . yes
Fe1 C15 C14 69.9(3) . . . yes
C11 C15 C14 107.2(4) . . . no
Fe1 C16 C17 69.2(3) . . . yes
Fe1 C16 C20 69.8(2) . . . yes
C17 C16 C20 107.8(4) . . . no
Fe1 C17 C16 70.1(3) . . . yes
Fe1 C17 C18 69.6(3) . . . yes
C16 C17 C18 108.9(4) . . . no
Fe1 C18 C17 70.1(3) . . . yes
Fe1 C18 C19 69.4(3) . . . yes
C17 C18 C19 107.4(4) . . . no
Fe1 C19 C18 69.3(3) . . . yes
Fe1 C19 C20 70.6(3) . . . yes
C18 C19 C20 108.5(4) . . . no
Fe1 C20 C16 69.5(3) . . . yes
Fe1 C20 C19 69.0(3) . . . yes
C16 C20 C19 107.5(4) . . . no
Fe2 C21 C7 126.5(3) . . . yes
Fe2 C21 C22 69.2(2) . . . yes
Fe2 C21 C25 69.6(2) . . . yes
C7 C21 C22 123.9(4) . . . no
C7 C21 C25 128.4(4) . . . no
C22 C21 C25 107.7(4) . . . no
Fe2 C22 C21 70.1(2) . . . yes
Fe2 C22 C23 69.6(3) . . . yes
C21 C22 C23 108.1(4) . . . no
Fe2 C23 C22 69.5(3) . . . yes
Fe2 C23 C24 69.6(3) . . . yes
C22 C23 C24 107.6(4) . . . no
Fe2 C24 C23 69.9(3) . . . yes
Fe2 C24 C25 70.4(3) . . . yes
C23 C24 C25 109.2(4) . . . no
Fe2 C25 C21 69.5(2) . . . yes
Fe2 C25 C24 69.2(3) . . . yes
C21 C25 C24 107.5(4) . . . no
Fe2 C26 C27 69.4(3) . . . yes
Fe2 C26 C30 69.8(2) . . . yes
C27 C26 C30 107.5(4) . . . no
Fe2 C27 C26 69.7(2) . . . yes
Fe2 C27 C28 69.9(3) . . . yes
C26 C27 C28 108.2(4) . . . no
Fe2 C28 C27 69.5(3) . . . yes
Fe2 C28 C29 69.3(3) . . . yes
C27 C28 C29 107.3(4) . . . no
Fe2 C29 C28 69.5(3) . . . yes
Fe2 C29 C30 70.3(3) . . . yes
C28 C29 C30 108.5(4) . . . no
Fe2 C30 C26 69.4(2) . . . yes
Fe2 C30 C29 69.8(2) . . . yes
C26 C30 C29 108.5(4) . . . no

loop_
_geom_bond_atom_site_label_1
_geom_bond_atom_site_label_2
_geom_bond_distance
_geom_bond_site_symmetry_1
_geom_bond_site_symmetry_2
_geom_bond_publ_flag
Fe1 C11 2.044(4) . . yes
Fe1 C12 2.046(5) . . yes
Fe1 C13 2.059(5) . . yes
Fe1 C14 2.053(5) . . yes
Fe1 C15 2.038(5) . . yes
Fe1 C16 2.055(5) . . yes
Fe1 C17 2.042(5) . . yes
Fe1 C18 2.036(5) . . yes
Fe1 C19 2.037(5) . . yes
Fe1 C20 2.058(4) . . yes
Fe2 C21 2.059(4) . . yes
Fe2 C22 2.046(4) . . yes
Fe2 C23 2.048(5) . . yes
Fe2 C24 2.044(5) . . yes
Fe2 C25 2.059(4) . . yes
Fe2 C26 2.044(5) . . yes
Fe2 C27 2.040(5) . . yes
Fe2 C28 2.046(5) . . yes
Fe2 C29 2.043(5) . . yes
Fe2 C30 2.049(4) . . yes
N7 N8 1.374(5) . . yes
N7 C7 1.335(6) . . yes
N8 C6 1.360(6) . . yes
N8 C8 1.455(6) . . yes
C1 C2 1.517(7) . . no
C1 C6 1.461(6) . . no
C1 C10 1.351(7) . . no
C2 C3 1.533(7) . . no
C3 C4 1.519(6) . . no
C4 C5 1.495(7) . . no
C5 C6 1.400(6) . . no
C5 C7 1.406(6) . . no
C7 C21 1.461(7) . . no
C10 C11 1.459(6) . . no
C11 C12 1.459(7) . . no
C11 C15 1.431(7) . . no
C12 C13 1.408(6) . . no
C13 C14 1.400(8) . . no
C14 C15 1.443(7) . . no
C16 C17 1.427(7) . . no
C16 C20 1.431(6) . . no
C17 C18 1.405(6) . . no
C18 C19 1.439(7) . . no
C19 C20 1.418(7) . . no
C21 C22 1.426(6) . . no
C21 C25 1.438(6) . . no
C22 C23 1.434(7) . . no
C23 C24 1.414(7) . . no
C24 C25 1.418(6) . . no
C26 C27 1.426(7) . . no
C26 C30 1.428(6) . . no
C27 C28 1.419(6) . . no
C28 C29 1.436(7) . . no
C29 C30 1.397(7) . . no

loop_
_geom_torsion_atom_site_label_1
_geom_torsion_atom_site_label_2
_geom_torsion_atom_site_label_3
_geom_torsion_atom_site_label_4
_geom_torsion
_geom_torsion_site_symmetry_1
_geom_torsion_site_symmetry_2
_geom_torsion_site_symmetry_3
_geom_torsion_site_symmetry_4
_geom_torsion_publ_flag
C12 Fe1 C11 C10 -115.8(5) . . . . no
C12 Fe1 C11 C15 118.3(4) . . . . no
C13 Fe1 C11 C10 -152.7(5) . . . . no
C13 Fe1 C11 C12 -36.9(3) . . . . no
C13 Fe1 C11 C15 81.5(3) . . . . no
C14 Fe1 C11 C10 164.6(5) . . . . no
C14 Fe1 C11 C12 -79.6(3) . . . . no
C14 Fe1 C11 C15 38.7(3) . . . . no
C15 Fe1 C11 C10 125.9(5) . . . . no
C15 Fe1 C11 C12 -118.3(4) . . . . no
C16 Fe1 C11 C10 -33.8(5) . . . . no
C16 Fe1 C11 C12 82.1(3) . . . . no
C16 Fe1 C11 C15 -159.7(3) . . . . no
C17 Fe1 C11 C10 6.7(5) . . . . no
C17 Fe1 C11 C12 122.5(3) . . . . no
C17 Fe1 C11 C15 -119.3(3) . . . . no
C18 Fe1 C11 C10 48.0(5) . . . . no
C18 Fe1 C11 C12 163.8(3) . . . . no
C18 Fe1 C11 C15 -77.9(3) . . . . no
C19 Fe1 C11 C10 77.7(6) . . . . no
C19 Fe1 C11 C12 -166.5(4) . . . . no
C19 Fe1 C11 C15 -48.2(5) . . . . no
C11 Fe1 C12 C13 -119.6(4) . . . . no
C13 Fe1 C12 C11 119.6(4) . . . . no
C14 Fe1 C12 C11 82.8(3) . . . . no
C14 Fe1 C12 C13 -36.9(3) . . . . no
C15 Fe1 C12 C11 38.2(3) . . . . no
C15 Fe1 C12 C13 -81.4(3) . . . . no
C16 Fe1 C12 C11 -118.7(3) . . . . no
C16 Fe1 C12 C13 121.7(3) . . . . no
C17 Fe1 C12 C11 -75.4(3) . . . . no
C17 Fe1 C12 C13 165.0(3) . . . . no
C18 Fe1 C12 C11 -37.9(6) . . . . no
C18 Fe1 C12 C13 -157.5(5) . . . . no
C20 Fe1 C12 C11 -161.2(3) . . . . no
C20 Fe1 C12 C13 79.2(3) . . . . no
C11 Fe1 C13 C12 38.3(3) . . . . no
C11 Fe1 C13 C14 -81.7(3) . . . . no
C12 Fe1 C13 C14 -120.0(4) . . . . no
C14 Fe1 C13 C12 120.0(4) . . . . no
C15 Fe1 C13 C12 82.5(3) . . . . no
C15 Fe1 C13 C14 -37.5(3) . . . . no
C16 Fe1 C13 C12 -78.4(3) . . . . no
C16 Fe1 C13 C14 161.6(3) . . . . no
C17 Fe1 C13 C12 -38.5(7) . . . . no
C17 Fe1 C13 C14 -158.5(5) . . . . no
C18 Fe1 C13 C12 153.4(5) . . . . no
C18 Fe1 C13 C14 33.4(7) . . . . no
C19 Fe1 C13 C12 -165.0(3) . . . . no
C19 Fe1 C13 C14 75.0(3) . . . . no
C20 Fe1 C13 C12 -121.9(3) . . . . no
C20 Fe1 C13 C14 118.1(3) . . . . no
C11 Fe1 C14 C13 82.3(3) . . . . no
C11 Fe1 C14 C15 -38.4(3) . . . . no
C12 Fe1 C14 C13 37.1(3) . . . . no
C12 Fe1 C14 C15 -83.6(3) . . . . no
C13 Fe1 C14 C15 -120.7(4) . . . . no
C15 Fe1 C14 C13 120.7(4) . . . . no
C16 Fe1 C14 C13 -48.4(7) . . . . no
C16 Fe1 C14 C15 -169.1(5) . . . . no
C17 Fe1 C14 C13 159.8(5) . . . . no
C17 Fe1 C14 C15 39.1(7) . . . . no
C18 Fe1 C14 C13 -167.1(3) . . . . no
C18 Fe1 C14 C15 72.2(3) . . . . no
C19 Fe1 C14 C13 -123.9(3) . . . . no
C19 Fe1 C14 C15 115.4(3) . . . . no
C20 Fe1 C14 C13 -82.1(3) . . . . no
C20 Fe1 C14 C15 157.2(3) . . . . no
C11 Fe1 C15 C14 118.1(4) . . . . no
C12 Fe1 C15 C11 -38.9(3) . . . . no
C12 Fe1 C15 C14 79.3(3) . . . . no
C13 Fe1 C15 C11 -82.0(3) . . . . no
C13 Fe1 C15 C14 36.2(3) . . . . no
C14 Fe1 C15 C11 -118.1(4) . . . . no
C16 Fe1 C15 C11 51.7(7) . . . . no
C16 Fe1 C15 C14 169.8(5) . . . . no
C17 Fe1 C15 C11 77.7(3) . . . . no
C17 Fe1 C15 C14 -164.2(3) . . . . no
C18 Fe1 C15 C11 117.5(3) . . . . no
C18 Fe1 C15 C14 -124.4(3) . . . . no
C19 Fe1 C15 C11 158.7(3) . . . . no
C19 Fe1 C15 C14 -83.1(4) . . . . no
C20 Fe1 C15 C11 -174.8(5) . . . . no
C20 Fe1 C15 C14 -56.6(6) . . . . no
C11 Fe1 C16 C17 73.4(3) . . . . no
C11 Fe1 C16 C20 -167.4(3) . . . . no
C12 Fe1 C16 C17 117.8(3) . . . . no
C12 Fe1 C16 C20 -122.9(3) . . . . no
C13 Fe1 C16 C17 159.9(3) . . . . no
C13 Fe1 C16 C20 -80.9(3) . . . . no
C14 Fe1 C16 C17 -164.4(6) . . . . no
C14 Fe1 C16 C20 -45.2(7) . . . . no
C15 Fe1 C16 C17 35.4(7) . . . . no
C15 Fe1 C16 C20 154.6(5) . . . . no
C17 Fe1 C16 C20 119.2(4) . . . . no
C18 Fe1 C16 C17 -37.0(3) . . . . no
C18 Fe1 C16 C20 82.3(3) . . . . no
C19 Fe1 C16 C17 -81.6(3) . . . . no
C19 Fe1 C16 C20 37.6(3) . . . . no
C20 Fe1 C16 C17 -119.2(4) . . . . no
C11 Fe1 C17 C16 -124.0(3) . . . . no
C11 Fe1 C17 C18 115.9(3) . . . . no
C12 Fe1 C17 C16 -82.1(3) . . . . no
C12 Fe1 C17 C18 157.8(3) . . . . no
C13 Fe1 C17 C16 -53.6(7) . . . . no
C13 Fe1 C17 C18 -173.8(5) . . . . no
C14 Fe1 C17 C16 165.5(5) . . . . no
C14 Fe1 C17 C18 45.4(6) . . . . no
C15 Fe1 C17 C16 -165.6(3) . . . . no
C15 Fe1 C17 C18 74.3(3) . . . . no
C16 Fe1 C17 C18 -120.1(4) . . . . no
C18 Fe1 C17 C16 120.1(4) . . . . no
C19 Fe1 C17 C16 81.4(3) . . . . no
C19 Fe1 C17 C18 -38.7(3) . . . . no
C20 Fe1 C17 C16 37.7(3) . . . . no
C20 Fe1 C17 C18 -82.4(3) . . . . no
C11 Fe1 C18 C17 -80.0(3) . . . . no
C11 Fe1 C18 C19 161.6(3) . . . . no
C12 Fe1 C18 C17 -52.4(6) . . . . no
C12 Fe1 C18 C19 -170.8(5) . . . . no
C13 Fe1 C18 C17 173.6(5) . . . . no
C13 Fe1 C18 C19 55.2(7) . . . . no
C14 Fe1 C18 C17 -161.7(3) . . . . no
C14 Fe1 C18 C19 79.9(3) . . . . no
C15 Fe1 C18 C17 -121.4(3) . . . . no
C15 Fe1 C18 C19 120.2(3) . . . . no
C16 Fe1 C18 C17 37.3(3) . . . . no
C16 Fe1 C18 C19 -81.1(3) . . . . no
C17 Fe1 C18 C19 -118.4(4) . . . . no
C19 Fe1 C18 C17 118.4(4) . . . . no
C20 Fe1 C18 C17 81.2(3) . . . . no
C20 Fe1 C18 C19 -37.2(3) . . . . no
C11 Fe1 C19 C18 -41.4(5) . . . . no
C11 Fe1 C19 C20 -161.0(4) . . . . no
C13 Fe1 C19 C18 -159.9(3) . . . . no
C13 Fe1 C19 C20 80.6(3) . . . . no
C14 Fe1 C19 C18 -119.4(3) . . . . no
C14 Fe1 C19 C20 121.1(3) . . . . no
C15 Fe1 C19 C18 -75.8(3) . . . . no
C15 Fe1 C19 C20 164.6(3) . . . . no
C16 Fe1 C19 C18 81.8(3) . . . . no
C16 Fe1 C19 C20 -37.8(3) . . . . no
C17 Fe1 C19 C18 37.8(3) . . . . no
C17 Fe1 C19 C20 -81.8(3) . . . . no
C18 Fe1 C19 C20 -119.6(4) . . . . no
C20 Fe1 C19 C18 119.6(4) . . . . no
C12 Fe1 C20 C16 77.8(3) . . . . no
C12 Fe1 C20 C19 -163.1(3) . . . . no
C13 Fe1 C20 C16 120.3(3) . . . . no
C13 Fe1 C20 C19 -120.6(3) . . . . no
C14 Fe1 C20 C16 162.9(3) . . . . no
C14 Fe1 C20 C19 -77.9(3) . . . . no
C15 Fe1 C20 C16 -155.7(5) . . . . no
C15 Fe1 C20 C19 -36.5(6) . . . . no
C16 Fe1 C20 C19 119.2(4) . . . . no
C17 Fe1 C20 C16 -37.8(3) . . . . no
C17 Fe1 C20 C19 81.4(3) . . . . no
C18 Fe1 C20 C16 -81.2(3) . . . . no
C18 Fe1 C20 C19 38.0(3) . . . . no
C19 Fe1 C20 C16 -119.2(4) . . . . no
C22 Fe2 C21 C7 -117.4(5) . . . . no
C22 Fe2 C21 C25 119.2(4) . . . . no
C23 Fe2 C21 C7 -155.4(5) . . . . no
C23 Fe2 C21 C22 -38.0(3) . . . . no
C23 Fe2 C21 C25 81.3(3) . . . . no
C24 Fe2 C21 C7 161.0(5) . . . . no
C24 Fe2 C21 C22 -81.6(3) . . . . no
C24 Fe2 C21 C25 37.7(3) . . . . no
C25 Fe2 C21 C7 123.3(5) . . . . no
C25 Fe2 C21 C22 -119.2(4) . . . . no
C26 Fe2 C21 C7 45.6(5) . . . . no
C26 Fe2 C21 C22 163.0(3) . . . . no
C26 Fe2 C21 C25 -77.8(3) . . . . no
C27 Fe2 C21 C7 4.2(5) . . . . no
C27 Fe2 C21 C22 121.6(3) . . . . no
C27 Fe2 C21 C25 -119.2(3) . . . . no
C28 Fe2 C21 C7 -37.5(5) . . . . no
C28 Fe2 C21 C22 79.9(3) . . . . no
C28 Fe2 C21 C25 -160.9(3) . . . . no
C29 Fe2 C21 C7 -68.8(7) . . . . no
C29 Fe2 C21 C22 48.6(6) . . . . no
C29 Fe2 C21 C25 167.8(4) . . . . no
C21 Fe2 C22 C23 -119.1(4) . . . . no
C23 Fe2 C22 C21 119.1(4) . . . . no
C24 Fe2 C22 C21 81.5(3) . . . . no
C24 Fe2 C22 C23 -37.7(3) . . . . no
C25 Fe2 C22 C21 37.8(3) . . . . no
C25 Fe2 C22 C23 -81.3(3) . . . . no
C26 Fe2 C22 C21 -44.1(7) . . . . no
C26 Fe2 C22 C23 -163.2(5) . . . . no
C27 Fe2 C22 C21 -76.3(3) . . . . no
C27 Fe2 C22 C23 164.6(3) . . . . no
C28 Fe2 C22 C21 -117.9(3) . . . . no
C28 Fe2 C22 C23 123.0(3) . . . . no
C29 Fe2 C22 C21 -160.1(3) . . . . no
C29 Fe2 C22 C23 80.8(3) . . . . no
C30 Fe2 C22 C21 168.6(5) . . . . no
C30 Fe2 C22 C23 49.5(7) . . . . no
C21 Fe2 C23 C22 37.7(3) . . . . no
C21 Fe2 C23 C24 -81.2(3) . . . . no
C22 Fe2 C23 C24 -118.9(4) . . . . no
C24 Fe2 C23 C22 118.9(4) . . . . no
C25 Fe2 C23 C22 81.8(3) . . . . no
C25 Fe2 C23 C24 -37.1(3) . . . . no
C26 Fe2 C23 C22 164.1(5) . . . . no
C26 Fe2 C23 C24 45.2(6) . . . . no
C28 Fe2 C23 C22 -75.7(3) . . . . no
C28 Fe2 C23 C24 165.4(3) . . . . no
C29 Fe2 C23 C22 -118.6(3) . . . . no
C29 Fe2 C23 C24 122.5(3) . . . . no
C30 Fe2 C23 C22 -160.2(3) . . . . no
C30 Fe2 C23 C24 80.9(3) . . . . no
C21 Fe2 C24 C23 82.1(3) . . . . no
C21 Fe2 C24 C25 -38.1(3) . . . . no
C22 Fe2 C24 C23 38.2(3) . . . . no
C22 Fe2 C24 C25 -82.0(3) . . . . no
C23 Fe2 C24 C25 -120.1(4) . . . . no
C25 Fe2 C24 C23 120.1(4) . . . . no
C26 Fe2 C24 C23 -161.7(3) . . . . no
C26 Fe2 C24 C25 78.1(3) . . . . no
C27 Fe2 C24 C23 162.0(5) . . . . no
C27 Fe2 C24 C25 41.8(6) . . . . no
C29 Fe2 C24 C23 -77.1(3) . . . . no
C29 Fe2 C24 C25 162.8(3) . . . . no
C30 Fe2 C24 C23 -118.6(3) . . . . no
C30 Fe2 C24 C25 121.3(3) . . . . no
C21 Fe2 C25 C24 119.0(4) . . . . no
C22 Fe2 C25 C21 -37.6(3) . . . . no
C22 Fe2 C25 C24 81.3(3) . . . . no
C23 Fe2 C25 C21 -81.9(3) . . . . no
C23 Fe2 C25 C24 37.1(3) . . . . no
C24 Fe2 C25 C21 -119.0(4) . . . . no
C26 Fe2 C25 C21 120.9(3) . . . . no
C26 Fe2 C25 C24 -120.2(3) . . . . no
C27 Fe2 C25 C21 78.5(3) . . . . no
C27 Fe2 C25 C24 -162.6(3) . . . . no
C28 Fe2 C25 C21 45.2(6) . . . . no
C28 Fe2 C25 C24 164.1(4) . . . . no
C30 Fe2 C25 C21 162.5(3) . . . . no
C30 Fe2 C25 C24 -78.6(3) . . . . no
C21 Fe2 C26 C27 -76.0(3) . . . . no
C21 Fe2 C26 C30 165.3(3) . . . . no
C22 Fe2 C26 C27 -43.3(7) . . . . no
C22 Fe2 C26 C30 -162.0(5) . . . . no
C23 Fe2 C26 C27 167.3(5) . . . . no
C23 Fe2 C26 C30 48.6(6) . . . . no
C24 Fe2 C26 C27 -159.7(3) . . . . no
C24 Fe2 C26 C30 81.6(3) . . . . no
C25 Fe2 C26 C27 -118.0(3) . . . . no
C25 Fe2 C26 C30 123.2(3) . . . . no
C27 Fe2 C26 C30 -118.8(4) . . . . no
C28 Fe2 C26 C27 37.6(3) . . . . no
C28 Fe2 C26 C30 -81.2(3) . . . . no
C29 Fe2 C26 C27 82.0(3) . . . . no
C29 Fe2 C26 C30 -36.8(3) . . . . no
C30 Fe2 C26 C27 118.8(4) . . . . no
C21 Fe2 C27 C26 122.1(3) . . . . no
C21 Fe2 C27 C28 -118.6(3) . . . . no
C22 Fe2 C27 C26 163.3(3) . . . . no
C22 Fe2 C27 C28 -77.4(3) . . . . no
C24 Fe2 C27 C26 49.8(6) . . . . no
C24 Fe2 C27 C28 169.2(5) . . . . no
C25 Fe2 C27 C26 80.2(3) . . . . no
C25 Fe2 C27 C28 -160.5(3) . . . . no
C26 Fe2 C27 C28 119.4(4) . . . . no
C28 Fe2 C27 C26 -119.4(4) . . . . no
C29 Fe2 C27 C26 -81.1(3) . . . . no
C29 Fe2 C27 C28 38.3(3) . . . . no
C30 Fe2 C27 C26 -38.0(3) . . . . no
C30 Fe2 C27 C28 81.3(3) . . . . no
C21 Fe2 C28 C27 78.8(3) . . . . no
C21 Fe2 C28 C29 -162.4(3) . . . . no
C22 Fe2 C28 C27 120.9(3) . . . . no
C22 Fe2 C28 C29 -120.4(3) . . . . no
C23 Fe2 C28 C27 162.5(3) . . . . no
C23 Fe2 C28 C29 -78.7(3) . . . . no
C25 Fe2 C28 C27 46.1(6) . . . . no
C25 Fe2 C28 C29 164.9(4) . . . . no
C26 Fe2 C28 C27 -37.8(3) . . . . no
C26 Fe2 C28 C29 81.0(3) . . . . no
C27 Fe2 C28 C29 118.8(4) . . . . no
C29 Fe2 C28 C27 -118.8(4) . . . . no
C30 Fe2 C28 C27 -81.8(3) . . . . no
C30 Fe2 C28 C29 37.0(3) . . . . no
C21 Fe2 C29 C28 42.7(6) . . . . no
C21 Fe2 C29 C30 162.3(4) . . . . no
C22 Fe2 C29 C28 78.1(3) . . . . no
C22 Fe2 C29 C30 -162.4(3) . . . . no
C23 Fe2 C29 C28 121.1(3) . . . . no
C23 Fe2 C29 C30 -119.4(3) . . . . no
C24 Fe2 C29 C28 162.9(3) . . . . no
C24 Fe2 C29 C30 -77.6(3) . . . . no
C26 Fe2 C29 C28 -81.9(3) . . . . no
C26 Fe2 C29 C30 37.6(3) . . . . no
C27 Fe2 C29 C28 -37.8(3) . . . . no
C27 Fe2 C29 C30 81.7(3) . . . . no
C28 Fe2 C29 C30 119.5(4) . . . . no
C30 Fe2 C29 C28 -119.5(4) . . . . no
C22 Fe2 C30 C26 163.0(5) . . . . no
C22 Fe2 C30 C29 43.1(7) . . . . no
C23 Fe2 C30 C26 -160.6(3) . . . . no
C23 Fe2 C30 C29 79.4(3) . . . . no
C24 Fe2 C30 C26 -118.0(3) . . . . no
C24 Fe2 C30 C29 122.0(3) . . . . no
C25 Fe2 C30 C26 -75.8(3) . . . . no
C25 Fe2 C30 C29 164.3(3) . . . . no
C26 Fe2 C30 C29 -120.0(4) . . . . no
C27 Fe2 C30 C26 38.1(3) . . . . no
C27 Fe2 C30 C29 -81.9(3) . . . . no
C28 Fe2 C30 C26 81.9(3) . . . . no
C28 Fe2 C30 C29 -38.0(3) . . . . no
C29 Fe2 C30 C26 120.0(4) . . . . no
C7 N7 N8 C6 -1.0(5) . . . . no
C7 N7 N8 C8 -178.2(4) . . . . no
N8 N7 C7 C21 -177.4(4) . . . . no
N8 N7 C7 C5 1.2(5) . . . . no
C8 N8 C6 C5 176.9(5) . . . . no
N7 N8 C6 C5 0.3(5) . . . . no
N7 N8 C6 C1 -178.9(4) . . . . no
C8 N8 C6 C1 -2.3(8) . . . . no
C10 C1 C6 N8 -9.2(8) . . . . no
C6 C1 C2 C3 38.2(5) . . . . no
C10 C1 C2 C3 -142.6(5) . . . . no
C2 C1 C6 N8 170.0(4) . . . . no
C2 C1 C6 C5 -9.1(6) . . . . no
C2 C1 C10 C11 -2.8(8) . . . . no
C6 C1 C10 C11 176.3(4) . . . . no
C10 C1 C6 C5 171.7(5) . . . . no
C1 C2 C3 C4 -60.2(5) . . . . no
C2 C3 C4 C5 48.3(5) . . . . no
C3 C4 C5 C6 -19.4(6) . . . . no
C3 C4 C5 C7 160.5(5) . . . . no
C4 C5 C6 N8 -179.7(4) . . . . no
C6 C5 C7 C21 177.4(5) . . . . no
C4 C5 C6 C1 -0.4(7) . . . . no
C7 C5 C6 N8 0.4(5) . . . . no
C7 C5 C6 C1 179.7(4) . . . . no
C4 C5 C7 N7 179.1(5) . . . . no
C4 C5 C7 C21 -2.5(9) . . . . no
C6 C5 C7 N7 -1.1(6) . . . . no
N7 C7 C21 Fe2 112.0(5) . . . . no
N7 C7 C21 C22 24.0(7) . . . . no
N7 C7 C21 C25 -156.2(5) . . . . no
C5 C7 C21 Fe2 -66.4(7) . . . . no
C5 C7 C21 C22 -154.4(5) . . . . no
C5 C7 C21 C25 25.5(8) . . . . no
C1 C10 C11 Fe1 -112.0(5) . . . . no
C1 C10 C11 C12 163.0(5) . . . . no
C1 C10 C11 C15 -21.6(8) . . . . no
Fe1 C11 C12 C13 59.7(3) . . . . no
C10 C11 C12 Fe1 117.1(4) . . . . no
C10 C11 C12 C13 176.8(4) . . . . no
C15 C11 C12 Fe1 -59.3(3) . . . . no
C15 C11 C12 C13 0.4(5) . . . . no
Fe1 C11 C15 C14 -60.1(3) . . . . no
C10 C11 C15 Fe1 -116.7(5) . . . . no
C10 C11 C15 C14 -176.9(5) . . . . no
C12 C11 C15 Fe1 59.3(3) . . . . no
C12 C11 C15 C14 -0.9(5) . . . . no
Fe1 C12 C13 C14 59.1(4) . . . . no
C11 C12 C13 Fe1 -58.8(3) . . . . no
C11 C12 C13 C14 0.3(6) . . . . no
Fe1 C13 C14 C15 58.0(4) . . . . no
C12 C13 C14 Fe1 -58.8(4) . . . . no
C12 C13 C14 C15 -0.8(6) . . . . no
Fe1 C14 C15 C11 60.0(3) . . . . no
C13 C14 C15 Fe1 -59.0(4) . . . . no
C13 C14 C15 C11 1.1(6) . . . . no
Fe1 C16 C17 C18 58.9(3) . . . . no
C20 C16 C17 Fe1 -59.3(3) . . . . no
C20 C16 C17 C18 -0.4(5) . . . . no
Fe1 C16 C20 C19 -58.7(3) . . . . no
C17 C16 C20 Fe1 58.9(3) . . . . no
C17 C16 C20 C19 0.3(5) . . . . no
Fe1 C17 C18 C19 59.6(3) . . . . no
C16 C17 C18 Fe1 -59.3(3) . . . . no
C16 C17 C18 C19 0.4(6) . . . . no
Fe1 C18 C19 C20 59.9(3) . . . . no
C17 C18 C19 Fe1 -60.1(3) . . . . no
C17 C18 C19 C20 -0.2(6) . . . . no
Fe1 C19 C20 C16 59.0(3) . . . . no
C18 C19 C20 Fe1 -59.1(3) . . . . no
C18 C19 C20 C16 0.0(5) . . . . no
Fe2 C21 C22 C23 59.4(3) . . . . no
C7 C21 C22 Fe2 120.7(4) . . . . no
C7 C21 C22 C23 -179.8(4) . . . . no
C25 C21 C22 Fe2 -59.1(3) . . . . no
C25 C21 C22 C23 0.3(5) . . . . no
Fe2 C21 C25 C24 -59.0(3) . . . . no
C7 C21 C25 Fe2 -121.0(5) . . . . no
C7 C21 C25 C24 -180.0(5) . . . . no
C22 C21 C25 Fe2 58.9(3) . . . . no
C22 C21 C25 C24 -0.1(5) . . . . no
Fe2 C22 C23 C24 59.4(3) . . . . no
C21 C22 C23 Fe2 -59.8(3) . . . . no
C21 C22 C23 C24 -0.4(5) . . . . no
Fe2 C23 C24 C25 59.6(3) . . . . no
C22 C23 C24 Fe2 -59.3(3) . . . . no
C22 C23 C24 C25 0.3(5) . . . . no
Fe2 C24 C25 C21 59.2(3) . . . . no
C23 C24 C25 Fe2 -59.3(3) . . . . no
C23 C24 C25 C21 -0.1(5) . . . . no
Fe2 C26 C27 C28 -59.5(3) . . . . no
C30 C26 C27 Fe2 59.6(3) . . . . no
C30 C26 C27 C28 0.1(5) . . . . no
Fe2 C26 C30 C29 59.0(3) . . . . no
C27 C26 C30 Fe2 -59.4(3) . . . . no
C27 C26 C30 C29 -0.4(5) . . . . no
Fe2 C27 C28 C29 -59.2(3) . . . . no
C26 C27 C28 Fe2 59.4(3) . . . . no
C26 C27 C28 C29 0.2(5) . . . . no
Fe2 C28 C29 C30 -59.7(3) . . . . no
C27 C28 C29 Fe2 59.3(3) . . . . no
C27 C28 C29 C30 -0.5(5) . . . . no
Fe2 C29 C30 C26 -58.8(3) . . . . no
C28 C29 C30 Fe2 59.3(3) . . . . no
C28 C29 C30 C26 0.5(5) . . . . no
